data_7226452
loop_
_publ_author_name
'Packiaraj, S.'
'Pushpaveni, A.'
'Govindarajan, S.'
'Rawson, J. M.'

_publ_section_title
;
 Structural and anti-oxidant properties of guanidinium
 pyrazole-3,5-dicarboxylates
;
_journal_issue 41
_journal_name_full CrystEngComm
_journal_page_first 7978
_journal_paper_doi 10.1039/C6CE00290K
_journal_volume 18
_journal_year 2016
_chemical_formula_moiety 'C5 H2 N2 O4, 2(C H6 N3), H2 O, 1.58(O)'
_chemical_formula_sum 'C7 H19.16 N8 O6.59'
_chemical_formula_weight 320.83
_chemical_name_systematic
;
 ?
;
_space_group_crystal_system triclinic
_space_group_IT_number 2
_space_group_name_Hall '-P 1'
_space_group_name_H-M_alt 'P -1'
_symmetry_space_group_name_Hall '-P 1'
_symmetry_space_group_name_H-M 'P -1'
_atom_sites_solution_hydrogens mixed
_audit_creation_date 2016-08-15
_audit_creation_method
;
Olex2 1.2-dev
(compiled 2016.07.26 svn.r3321 for OlexSys, GUI svn.r3563)
;
_audit_update_record
;
2016-08-25 deposited with the CCDC.
2016-09-05 downloaded from the CCDC.
;
_cell_angle_alpha 72.744(6)
_cell_angle_beta 70.282(6)
_cell_angle_gamma 75.842(6)
_cell_formula_units_Z 2
_cell_length_a 7.7868(14)
_cell_length_b 10.0032(18)
_cell_length_c 10.6058(19)
_cell_measurement_reflns_used 1893
_cell_measurement_temperature 296(2)
_cell_measurement_theta_max 55.309
_cell_measurement_theta_min 5.270
_cell_volume 733.0(2)
_computing_cell_refinement 'APEX2/SAINT (Bruker, 2004)'
_computing_data_collection 'APEX2 (Bruker, 2004)'
_computing_data_reduction 'SAINT/XPREP (Bruker, 2004)'
_computing_molecular_graphics 'Olex2 (Dolomanov et al., 2009)'
_computing_publication_material 'Olex2 (Dolomanov et al., 2009)'
_computing_structure_refinement 'ShelXL (Sheldrick, 2015)'
_computing_structure_solution 'SIR92 (Altomare et al. 1993)'
_diffrn_ambient_temperature 296(2)
_diffrn_measured_fraction_theta_full 0.974
_diffrn_measured_fraction_theta_max 0.974
_diffrn_measurement_device_type 'Bruker AXS Kappa Apex II with CCD detector'
_diffrn_measurement_method 'phi and omega scans'
_diffrn_radiation_type MoK\a
_diffrn_radiation_wavelength 0.71073
_diffrn_reflns_av_R_equivalents 0.0253
_diffrn_reflns_av_unetI/netI 0.0516
_diffrn_reflns_Laue_measured_fraction_full 0.974
_diffrn_reflns_Laue_measured_fraction_max 0.974
_diffrn_reflns_limit_h_max 8
_diffrn_reflns_limit_h_min -9
_diffrn_reflns_limit_k_max 11
_diffrn_reflns_limit_k_min -11
_diffrn_reflns_limit_l_max 10
_diffrn_reflns_limit_l_min -12
_diffrn_reflns_number 3555
_diffrn_reflns_point_group_measured_fraction_full 0.974
_diffrn_reflns_point_group_measured_fraction_max 0.974
_diffrn_reflns_theta_full 24.993
_diffrn_reflns_theta_max 24.993
_diffrn_reflns_theta_min 2.160
_exptl_absorpt_coefficient_mu 0.126
_exptl_absorpt_correction_T_max 0.9672
_exptl_absorpt_correction_T_min 0.9619
_exptl_absorpt_correction_type multi-scan
_exptl_absorpt_process_details sadabs
_exptl_crystal_colour colourless
_exptl_crystal_colour_primary colourless
_exptl_crystal_density_diffrn 1.454
_exptl_crystal_description block
_exptl_crystal_F_000 340
_exptl_crystal_preparation ', Luminescent'
_exptl_crystal_recrystallization_method 'Re-crystallisation from solvent: Water'
_exptl_crystal_size_max 0.35
_exptl_crystal_size_mid 0.3
_exptl_crystal_size_min 0.3
_refine_diff_density_max 0.183
_refine_diff_density_min -0.199
_refine_diff_density_rms 0.045
_refine_ls_extinction_method none
_refine_ls_goodness_of_fit_ref 1.055
_refine_ls_hydrogen_treatment mixed
_refine_ls_matrix_type full
_refine_ls_number_parameters 221
_refine_ls_number_reflns 2522
_refine_ls_number_restraints 15
_refine_ls_restrained_S_all 1.056
_refine_ls_R_factor_all 0.0559
_refine_ls_R_factor_gt 0.0431
_refine_ls_shift/su_max 0.000
_refine_ls_shift/su_mean 0.000
_refine_ls_structure_factor_coef Fsqd
_refine_ls_weighting_details 'w=1/[\s^2^(Fo^2^)+(0.0655P)^2^+0.0833P] where P=(Fo^2^+2Fc^2^)/3'
_refine_ls_weighting_scheme calc
_refine_ls_wR_factor_gt 0.1234
_refine_ls_wR_factor_ref 0.1322
_reflns_Friedel_coverage 0.000
_reflns_number_gt 1949
_reflns_number_total 2522
_reflns_threshold_expression 'I > 2\s(I)'
_cod_data_source_file c6ce00290k2.cif
_cod_data_source_block rpg
_cod_depositor_comments 'Adding full bibliography for 7226450--7226453.cif.'
_cod_database_code 7226452
_shelx_space_group_comment
;
The symmetry employed for this shelxl refinement is uniquely defined
by the following loop, which should always be used as a source of
symmetry information in preference to the above space-group names.
They are only intended as comments.
;
_shelx_estimated_absorpt_t_max 0.963
_shelx_estimated_absorpt_t_min 0.957
_olex2_refinement_description
;
1. Fixed Uiso
 At 1.2 times of:
  All C(H) groups, All N(H) groups, All N(H,H) groups
2. Restrained distances
 N6-H6A
 0.86 with sigma of 0.02
 N6-H6B
 0.86 with sigma of 0.02
 N7-H7A
 0.86 with sigma of 0.02
 N7-H7B
 0.86 with sigma of 0.02
 H1SB-O1S = O1S-H1SA
 0.85 with sigma of 0.02
 H6A-H6B
 1.36 with sigma of 0.04
 H7A-H7B
 1.36 with sigma of 0.04
 H1SB-H1SA
 1.349 with sigma of 0.04
3. Uiso/Uaniso restraints and constraints
Uanis(O2AA) \\sim Ueq: with sigma of 0.1 and sigma for terminal atoms of 0.2
4. Others
 Fixed Sof: O1AA(0.75) O0AA(0.3333) O2AA(0.5)
5.a Aromatic/amide H refined with riding coordinates:
 C3(H3), N2(H2)
5.b X=CH2 refined with riding coordinates:
 N3(H3A,H3B), N4(H4A,H4B), N5(H5A,H5B), N7(H7A,H7B), N8(H8A,H8B)
;
_shelx_shelxl_version_number 2014/7
_olex2_submission_special_instructions 'No special instructions were received'

loop_
_space_group_symop_operation_xyz
'x, y, z'
'-x, -y, -z'

loop_
_atom_site_label
_atom_site_type_symbol
_atom_site_fract_x
_atom_site_fract_y
_atom_site_fract_z
_atom_site_U_iso_or_equiv
_atom_site_adp_type
_atom_site_occupancy
_atom_site_site_symmetry_order
_atom_site_calc_flag
_atom_site_refinement_flags_posn
_atom_site_refinement_flags_adp
_atom_site_refinement_flags_occupancy
_atom_site_disorder_assembly
_atom_site_disorder_group
C1 C 0.1742(2) 0.4631(2) 0.6286(2) 0.0383(5) Uani 1 1 d . . . . .
C2 C 0.2747(2) 0.32091(19) 0.67859(19) 0.0350(4) Uani 1 1 d . . . . .
C3 C 0.2200(2) 0.20584(19) 0.78135(19) 0.0367(4) Uani 1 1 d . . . . .
H3 H 0.1029 0.1986 0.8427 0.044 Uiso 1 1 calc R . . . .
C4 C 0.3764(3) 0.1020(2) 0.7746(2) 0.0373(4) Uani 1 1 d . . . . .
C5 C 0.3942(3) -0.0452(2) 0.8614(2) 0.0428(5) Uani 1 1 d . . . . .
C7 C -0.4649(3) 0.4214(2) 0.8562(2) 0.0400(5) Uani 1 1 d . . . . .
C8 C 0.8879(3) -0.1459(2) 0.4984(2) 0.0408(5) Uani 1 1 d . . . . .
N1 N 0.5220(2) 0.14953(17) 0.67357(18) 0.0446(4) Uani 1 1 d . . . . .
N2 N 0.4557(2) 0.28172(17) 0.61727(17) 0.0420(4) Uani 1 1 d . . . . .
H2 H 0.5215 0.3365 0.5489 0.050 Uiso 1 1 calc R . . . .
N3 N -0.3002(2) 0.34395(19) 0.84831(19) 0.0518(5) Uani 1 1 d . . . . .
H3A H -0.2861 0.2678 0.9108 0.062 Uiso 1 1 calc R . . . .
H3B H -0.2067 0.3694 0.7807 0.062 Uiso 1 1 calc R . . . .
N4 N -0.6069(2) 0.38260(19) 0.95900(18) 0.0502(5) Uani 1 1 d . . . . .
H4A H -0.5927 0.3065 1.0214 0.060 Uiso 1 1 calc R . . . .
H4B H -0.7145 0.4332 0.9642 0.060 Uiso 1 1 calc R . . . .
N5 N -0.4847(3) 0.5390(2) 0.76027(19) 0.0569(5) Uani 1 1 d . . . . .
H5A H -0.5917 0.5906 0.7652 0.068 Uiso 1 1 calc R . . . .
H5B H -0.3906 0.5638 0.6929 0.068 Uiso 1 1 calc R . . . .
N6 N 1.0402(3) -0.1969(2) 0.4138(2) 0.0472(4) Uani 1 1 d D . . . .
N7 N 0.8178(2) -0.2275(2) 0.6191(2) 0.0582(5) Uani 1 1 d D . . . .
H7A H 0.8715 -0.3133 0.6420 0.070 Uiso 1 1 calc DR . . . .
H7B H 0.7182 -0.1951 0.6751 0.070 Uiso 1 1 calc DR . . . .
N8 N 0.8038(3) -0.0147(2) 0.4608(2) 0.0573(5) Uani 1 1 d . . . . .
H8A H 0.8488 0.0374 0.3808 0.069 Uiso 1 1 calc R . . . .
H8B H 0.7042 0.0184 0.5163 0.069 Uiso 1 1 calc R . . . .
O1 O 0.00972(19) 0.49408(16) 0.69628(17) 0.0568(4) Uani 1 1 d . . . . .
O1S O 0.1173(3) 0.0490(2) 1.1741(2) 0.0781(6) Uani 1 1 d D . . . .
O2 O 0.2508(2) -0.08203(15) 0.95216(16) 0.0570(4) Uani 1 1 d . . . . .
O3 O 0.26023(18) 0.54170(16) 0.52167(16) 0.0554(4) Uani 1 1 d . . . . .
O4 O 0.5493(2) -0.12313(15) 0.84001(16) 0.0596(5) Uani 1 1 d . . . . .
H6A H 1.086(3) -0.138(2) 0.341(2) 0.062(8) Uiso 1 1 d D . . . .
H6B H 1.105(3) -0.2756(19) 0.439(2) 0.056(7) Uiso 1 1 d D . . . .
O1AA O -0.8306(8) 0.7414(5) 0.8091(8) 0.153(2) Uani 0.75 1 d . . . A 2
O0AA O -1.0000 0.5000 1.0000 0.156(3) Uani 0.6666 2 d S T P B 1
O2AA O -1.1081(13) 0.3508(11) 1.1406(11) 0.187(4) Uani 0.5 1 d . U . C 3
H1SA H 0.126(5) 0.034(5) 1.097(3) 0.147(17) Uiso 1 1 d D . . . .
H1SB H 0.217(4) 0.074(4) 1.170(4) 0.132(16) Uiso 1 1 d D . . . .

loop_
_atom_site_aniso_label
_atom_site_aniso_U_11
_atom_site_aniso_U_22
_atom_site_aniso_U_33
_atom_site_aniso_U_23
_atom_site_aniso_U_13
_atom_site_aniso_U_12
C1 0.0321(10) 0.0373(10) 0.0405(11) -0.0031(8) -0.0082(9) -0.0072(8)
C2 0.0302(9) 0.0370(10) 0.0354(10) -0.0066(8) -0.0073(8) -0.0065(8)
C3 0.0281(9) 0.0399(10) 0.0363(10) -0.0053(8) -0.0038(8) -0.0071(8)
C4 0.0362(10) 0.0358(10) 0.0368(10) -0.0072(8) -0.0060(8) -0.0081(8)
C5 0.0439(12) 0.0364(10) 0.0405(11) -0.0077(9) -0.0038(9) -0.0063(9)
C7 0.0443(11) 0.0390(10) 0.0361(10) -0.0095(8) -0.0074(9) -0.0110(9)
C8 0.0377(11) 0.0432(11) 0.0468(11) -0.0174(9) -0.0157(9) -0.0027(9)
N1 0.0365(9) 0.0368(9) 0.0469(10) -0.0013(7) -0.0039(8) -0.0035(7)
N2 0.0339(9) 0.0364(9) 0.0428(9) 0.0018(7) -0.0032(7) -0.0073(7)
N3 0.0444(10) 0.0434(10) 0.0492(11) -0.0009(8) 0.0013(8) -0.0069(8)
N4 0.0411(10) 0.0532(11) 0.0468(10) -0.0033(8) -0.0075(8) -0.0080(8)
N5 0.0565(11) 0.0540(11) 0.0461(11) 0.0013(9) -0.0091(9) -0.0078(9)
N6 0.0443(10) 0.0446(11) 0.0466(11) -0.0122(9) -0.0073(9) -0.0024(9)
N7 0.0501(11) 0.0532(11) 0.0522(11) -0.0122(9) 0.0002(9) 0.0044(9)
N8 0.0587(11) 0.0484(11) 0.0587(12) -0.0171(9) -0.0143(10) 0.0041(9)
O1 0.0353(8) 0.0451(9) 0.0633(10) 0.0031(7) 0.0028(7) -0.0025(6)
O1S 0.0828(15) 0.0894(15) 0.0595(12) -0.0185(11) -0.0062(10) -0.0281(11)
O2 0.0488(9) 0.0417(8) 0.0576(10) 0.0028(7) 0.0019(7) -0.0086(7)
O3 0.0377(8) 0.0491(9) 0.0560(9) 0.0126(7) -0.0052(7) -0.0077(7)
O4 0.0518(9) 0.0400(8) 0.0585(10) -0.0031(7) 0.0043(8) 0.0049(7)
O1AA 0.121(3) 0.094(3) 0.252(6) -0.015(4) -0.088(4) -0.011(3)
O0AA 0.060(3) 0.076(3) 0.267(9) 0.011(4) -0.016(4) 0.001(3)
O2AA 0.168(8) 0.196(9) 0.209(10) -0.122(8) -0.106(7) 0.114(7)

loop_
_atom_type_symbol
_atom_type_description
_atom_type_scat_dispersion_real
_atom_type_scat_dispersion_imag
_atom_type_scat_source
C C 0.0033 0.0016 'International Tables Vol C Tables 4.2.6.8 and 6.1.1.4'
H H 0.0000 0.0000 'International Tables Vol C Tables 4.2.6.8 and 6.1.1.4'
N N 0.0061 0.0033 'International Tables Vol C Tables 4.2.6.8 and 6.1.1.4'
O O 0.0106 0.0060 'International Tables Vol C Tables 4.2.6.8 and 6.1.1.4'

loop_
_geom_angle_atom_site_label_1
_geom_angle_atom_site_label_2
_geom_angle_atom_site_label_3
_geom_angle
O1 C1 C2 117.24(17)
O1 C1 O3 125.37(18)
O3 C1 C2 117.38(17)
C3 C2 C1 132.76(17)
N2 C2 C1 121.34(16)
N2 C2 C3 105.87(16)
C2 C3 H3 127.2
C2 C3 C4 105.58(16)
C4 C3 H3 127.2
C3 C4 C5 128.22(17)
N1 C4 C3 111.03(16)
N1 C4 C5 120.74(16)
O2 C5 C4 116.73(17)
O2 C5 O4 124.64(18)
O4 C5 C4 118.62(17)
N3 C7 N5 119.50(19)
N4 C7 N3 119.98(18)
N4 C7 N5 120.52(19)
N6 C8 N7 119.3(2)
N6 C8 N8 120.2(2)
N7 C8 N8 120.45(19)
N2 N1 C4 104.36(15)
C2 N2 H2 123.4
N1 N2 C2 113.16(15)
N1 N2 H2 123.4
C7 N3 H3A 120.0
C7 N3 H3B 120.0
H3A N3 H3B 120.0
C7 N4 H4A 120.0
C7 N4 H4B 120.0
H4A N4 H4B 120.0
C7 N5 H5A 120.0
C7 N5 H5B 120.0
H5A N5 H5B 120.0
C8 N6 H6A 115.6(17)
C8 N6 H6B 122.0(16)
H6A N6 H6B 120(2)
C8 N7 H7A 120.0
C8 N7 H7B 120.0
H7A N7 H7B 120.0
C8 N8 H8A 120.0
C8 N8 H8B 120.0
H8A N8 H8B 120.0
H1SA O1S H1SB 110(3)

loop_
_geom_bond_atom_site_label_1
_geom_bond_atom_site_label_2
_geom_bond_distance
C1 C2 1.485(3)
C1 O1 1.253(2)
C1 O3 1.253(2)
C2 C3 1.370(3)
C2 N2 1.352(2)
C3 H3 0.9300
C3 C4 1.390(3)
C4 C5 1.489(3)
C4 N1 1.342(2)
C5 O2 1.255(2)
C5 O4 1.256(2)
C7 N3 1.316(3)
C7 N4 1.307(3)
C7 N5 1.323(3)
C8 N6 1.315(3)
C8 N7 1.315(3)
C8 N8 1.325(3)
N1 N2 1.333(2)
N2 H2 0.8600
N3 H3A 0.8600
N3 H3B 0.8600
N4 H4A 0.8600
N4 H4B 0.8600
N5 H5A 0.8600
N5 H5B 0.8600
N6 H6A 0.850(16)
N6 H6B 0.849(16)
N7 H7A 0.8600
N7 H7B 0.8600
N8 H8A 0.8600
N8 H8B 0.8600
O1S H1SA 0.855(18)
O1S H1SB 0.858(18)

loop_
_geom_hbond_atom_site_label_D
_geom_hbond_atom_site_label_H
_geom_hbond_atom_site_label_A
_geom_hbond_distance_DH
_geom_hbond_distance_HA
_geom_hbond_distance_DA
_geom_hbond_angle_DHA
_geom_hbond_site_symmetry_A
N2 H2 O3 0.86 2.13 2.890(2) 146.7 2_666
N3 H3A O2 0.86 2.01 2.874(2) 176.2 2_557
N3 H3B O1 0.86 2.13 2.897(2) 147.9 .
N4 H4A O4 0.86 2.02 2.877(2) 176.9 2_557
N4 H4B O0AA 0.86 2.09 2.9299(18) 163.8 .
N4 H4B O2AA 0.86 2.44 3.189(7) 145.6 2_367
N5 H5A O1AA 0.86 2.10 2.939(6) 164.6 .
N5 H5A O2AA 0.86 2.22 3.017(8) 155.1 2_367
N5 H5B O3 0.86 2.58 3.141(3) 123.6 2_566
O1S H1SA O2 0.855(18) 3.05(4) 3.461(3) 112(3) 2_557

loop_
_geom_torsion_atom_site_label_1
_geom_torsion_atom_site_label_2
_geom_torsion_atom_site_label_3
_geom_torsion_atom_site_label_4
_geom_torsion
C1 C2 C3 C4 177.91(19)
C1 C2 N2 N1 -178.48(17)
C2 C3 C4 C5 -178.91(19)
C2 C3 C4 N1 0.3(2)
C3 C2 N2 N1 -0.2(2)
C3 C4 C5 O2 0.3(3)
C3 C4 C5 O4 -179.3(2)
C3 C4 N1 N2 -0.4(2)
C4 N1 N2 C2 0.4(2)
C5 C4 N1 N2 178.85(18)
N1 C4 C5 O2 -178.84(18)
N1 C4 C5 O4 1.5(3)
N2 C2 C3 C4 -0.1(2)
O1 C1 C2 C3 6.5(3)
O1 C1 C2 N2 -175.79(18)
O3 C1 C2 C3 -172.9(2)
O3 C1 C2 N2 4.8(3)
